data_7711293
loop_
_publ_author_name
'Liu, Jia'
'Han, Li-Jun'
'Shao, Ting'
'Su, Chang-Yuan'
'Chen, Ming'
'Huang, Pei-Zhi'
'Jia, Qiang-Qiang'
'Fu, Da-Wei'
'Lu, Hai-Feng'

_publ_section_title
;
 Metal ion induced dual switchable dielectric and luminescent properties
 in hybrid halides
;
_journal_name_full 'Dalton Transactions'
_journal_paper_doi 10.1039/D2DT02148J
_journal_year 2022
_chemical_formula_sum 'C16 H20 Cl6 Mn N2'
_chemical_formula_weight 507.98
_space_group_crystal_system triclinic
_space_group_IT_number 2
_space_group_name_Hall '-P 1'
_space_group_name_H-M_alt 'P -1'
_atom_sites_solution_hydrogens geom
_audit_creation_method SHELXL-2014/7
_audit_update_record
;
2022-03-17 deposited with the CCDC.	2022-09-02 downloaded from the CCDC.
;
_cell_angle_alpha 93.96
_cell_angle_beta 94.56
_cell_angle_gamma 109.76
_cell_formula_units_Z 2
_cell_length_a 7.530
_cell_length_b 7.699
_cell_length_c 20.946
_cell_measurement_reflns_used 9603
_cell_measurement_temperature 273(2)
_cell_measurement_theta_max 27.33
_cell_measurement_theta_min 2.90
_cell_volume 1133.220
_computing_structure_refinement 'SHELXL-2014/7 (Sheldrick, 2014)'
_diffrn_ambient_temperature 273(2)
_diffrn_measured_fraction_theta_full 0.998
_diffrn_measured_fraction_theta_max 0.997
_diffrn_measurement_device_type 'Bruker APEX-II CCD'
_diffrn_radiation_type MoK\a
_diffrn_radiation_wavelength 0.71073
_diffrn_reflns_av_R_equivalents 0.0688
_diffrn_reflns_av_unetI/netI 0.0364
_diffrn_reflns_Laue_measured_fraction_full 0.998
_diffrn_reflns_Laue_measured_fraction_max 0.997
_diffrn_reflns_limit_h_max 9
_diffrn_reflns_limit_h_min -9
_diffrn_reflns_limit_k_max 9
_diffrn_reflns_limit_k_min -10
_diffrn_reflns_limit_l_max 26
_diffrn_reflns_limit_l_min -27
_diffrn_reflns_number 39393
_diffrn_reflns_point_group_measured_fraction_full 0.998
_diffrn_reflns_point_group_measured_fraction_max 0.997
_diffrn_reflns_theta_full 25.242
_diffrn_reflns_theta_max 27.512
_diffrn_reflns_theta_min 1.961
_exptl_absorpt_coefficient_mu 1.293
_exptl_crystal_colour green
_exptl_crystal_density_diffrn 1.489
_exptl_crystal_description prism
_exptl_crystal_F_000 514
_refine_diff_density_max 0.840
_refine_diff_density_min -0.628
_refine_diff_density_rms 0.051
_refine_ls_extinction_method none
_refine_ls_goodness_of_fit_ref 1.038
_refine_ls_hydrogen_treatment constr
_refine_ls_matrix_type full
_refine_ls_number_parameters 230
_refine_ls_number_reflns 5187
_refine_ls_number_restraints 0
_refine_ls_restrained_S_all 1.038
_refine_ls_R_factor_all 0.0444
_refine_ls_R_factor_gt 0.0311
_refine_ls_shift/su_max 0.001
_refine_ls_shift/su_mean 0.000
_refine_ls_structure_factor_coef Fsqd
_refine_ls_weighting_details 'w=1/[\s^2^(Fo^2^)+(0.0277P)^2^+0.4707P] where P=(Fo^2^+2Fc^2^)/3'
_refine_ls_weighting_scheme calc
_refine_ls_wR_factor_gt 0.0717
_refine_ls_wR_factor_ref 0.0799
_reflns_Friedel_coverage 0.000
_reflns_number_gt 4154
_reflns_number_total 5187
_reflns_threshold_expression 'I > 2\s(I)'
_cod_data_source_file d2dt02148j2.cif
_cod_data_source_block mo_LJ_2021_0729_9_273K_0m_a
_cod_original_cell_volume 1133.2
_cod_database_code 7711293
_shelx_shelxl_version_number 2014/7
_shelx_space_group_comment
;
The symmetry employed for this shelxl refinement is uniquely defined
by the following loop, which should always be used as a source of
symmetry information in preference to the above space-group names.
They are only intended as comments.
;

loop_
_space_group_symop_operation_xyz
'x, y, z'
'-x, -y, -z'

loop_
_atom_site_label
_atom_site_type_symbol
_atom_site_fract_x
_atom_site_fract_y
_atom_site_fract_z
_atom_site_U_iso_or_equiv
_atom_site_adp_type
_atom_site_occupancy
_atom_site_site_symmetry_order
_atom_site_calc_flag
_atom_site_refinement_flags_posn
_atom_site_refinement_flags_adp
_atom_site_refinement_flags_occupancy
_atom_site_disorder_assembly
_atom_site_disorder_group
C1 C 0.7372(3) -0.0589(3) -0.00259(10) 0.0462(5) Uani 1 1 d . . . . .
C2 C 0.7388(3) 0.0672(3) -0.04663(11) 0.0532(5) Uani 1 1 d . . . . .
H2 H 0.7140 0.0288 -0.0905 0.064 Uiso 1 1 calc R U . . .
C3 C 0.7774(4) 0.2500(3) -0.02480(11) 0.0594(6) Uani 1 1 d . . . . .
H3 H 0.7769 0.3353 -0.0541 0.071 Uiso 1 1 calc R U . . .
C4 C 0.8170(3) 0.3086(3) 0.04022(10) 0.0500(5) Uani 1 1 d . . . . .
H4 H 0.8425 0.4323 0.0549 0.060 Uiso 1 1 calc R U . . .
C5 C 0.8180(3) 0.1806(3) 0.08288(9) 0.0401(4) Uani 1 1 d . . . . .
C6 C 0.7771(3) -0.0054(3) 0.06284(10) 0.0454(5) Uani 1 1 d . . . . .
H6 H 0.7766 -0.0907 0.0922 0.054 Uiso 1 1 calc R U . . .
C7 C 1.0229(4) 0.2002(3) 0.18423(12) 0.0644(7) Uani 1 1 d . . . . .
H7A H 0.9864 0.0681 0.1846 0.097 Uiso 1 1 calc R U . . .
H7B H 1.0542 0.2584 0.2276 0.097 Uiso 1 1 calc R U . . .
H7C H 1.1313 0.2443 0.1608 0.097 Uiso 1 1 calc R U . . .
C8 C 0.6878(4) 0.1822(4) 0.18729(12) 0.0720(8) Uani 1 1 d . . . . .
H8A H 0.5935 0.2280 0.1689 0.108 Uiso 1 1 calc R U . . .
H8B H 0.7207 0.2284 0.2320 0.108 Uiso 1 1 calc R U . . .
H8C H 0.6382 0.0490 0.1833 0.108 Uiso 1 1 calc R U . . .
C9 C 0.6304(4) 0.5150(3) 0.32711(11) 0.0539(5) Uani 1 1 d . . . . .
H9A H 0.7580 0.5143 0.3314 0.081 Uiso 1 1 calc R U . . .
H9B H 0.5837 0.4991 0.2823 0.081 Uiso 1 1 calc R U . . .
H9C H 0.5511 0.4154 0.3483 0.081 Uiso 1 1 calc R U . . .
C10 C 0.7440(4) 0.8537(3) 0.32333(10) 0.0584(6) Uani 1 1 d . . . . .
H10A H 0.7292 0.9666 0.3401 0.088 Uiso 1 1 calc R U . . .
H10B H 0.7019 0.8302 0.2781 0.088 Uiso 1 1 calc R U . . .
H10C H 0.8753 0.8653 0.3301 0.088 Uiso 1 1 calc R U . . .
C11 C 0.6857(3) 0.7266(3) 0.42763(9) 0.0384(4) Uani 1 1 d . . . . .
C12 C 0.5646(3) 0.7656(3) 0.46772(10) 0.0483(5) Uani 1 1 d . . . . .
H12 H 0.4477 0.7693 0.4512 0.058 Uiso 1 1 calc R U . . .
C13 C 0.6221(3) 0.7994(3) 0.53357(10) 0.0534(5) Uani 1 1 d . . . . .
H13 H 0.5435 0.8287 0.5613 0.064 Uiso 1 1 calc R U . . .
C14 C 0.7938(3) 0.7903(3) 0.55851(10) 0.0467(5) Uani 1 1 d . . . . .
H14 H 0.8302 0.8105 0.6026 0.056 Uiso 1 1 calc R U . . .
C15 C 0.9102(3) 0.7506(3) 0.51651(9) 0.0397(4) Uani 1 1 d . . . . .
C16 C 0.8601(3) 0.7191(3) 0.45048(9) 0.0399(4) Uani 1 1 d . . . . .
H16 H 0.9406 0.6939 0.4227 0.048 Uiso 1 1 calc R U . . .
Cl1 Cl -0.08331(7) 0.67218(7) 0.17973(3) 0.04837(13) Uani 1 1 d . . . . .
Cl2 Cl 0.41113(8) 0.65510(9) 0.17874(2) 0.05511(15) Uani 1 1 d . . . . .
Cl3 Cl 1.12758(8) 0.73917(8) 0.54662(3) 0.05560(15) Uani 1 1 d . . . . .
Cl4 Cl 0.17139(8) 0.57292(8) 0.33442(3) 0.05409(15) Uani 1 1 d . . . . .
Cl5 Cl 0.33778(10) 1.05658(8) 0.28698(3) 0.0725(2) Uani 1 1 d . . . . .
Cl6 Cl 0.68397(10) -0.29062(9) -0.03014(3) 0.07137(19) Uani 1 1 d . . . . .
Mn1 Mn 0.21193(4) 0.74749(4) 0.24289(2) 0.03972(9) Uani 1 1 d . . . . .
N1 N 0.8615(3) 0.2464(2) 0.15238(8) 0.0454(4) Uani 1 1 d . . . . .
H1A H 0.9022 0.3821 0.1555 0.055 Uiso 1 1 calc R U . . .
N2 N 0.6279(2) 0.6961(2) 0.35723(7) 0.0405(4) Uani 1 1 d . . . . .
H2A H 0.4963 0.6926 0.3509 0.049 Uiso 1 1 calc R U . . .

loop_
_atom_site_aniso_label
_atom_site_aniso_U_11
_atom_site_aniso_U_22
_atom_site_aniso_U_33
_atom_site_aniso_U_23
_atom_site_aniso_U_13
_atom_site_aniso_U_12
C1 0.0419(11) 0.0453(11) 0.0512(12) -0.0038(9) 0.0070(9) 0.0161(9)
C2 0.0551(13) 0.0627(14) 0.0400(11) 0.0003(10) 0.0021(9) 0.0195(11)
C3 0.0758(16) 0.0548(14) 0.0474(12) 0.0144(10) 0.0002(11) 0.0219(12)
C4 0.0600(13) 0.0397(11) 0.0493(12) 0.0079(9) 0.0040(10) 0.0159(10)
C5 0.0411(10) 0.0377(10) 0.0391(10) 0.0043(8) 0.0072(8) 0.0100(8)
C6 0.0523(12) 0.0387(10) 0.0465(11) 0.0059(8) 0.0085(9) 0.0166(9)
C7 0.0816(17) 0.0530(14) 0.0547(14) -0.0013(11) -0.0160(12) 0.0247(13)
C8 0.0853(19) 0.0674(16) 0.0527(14) 0.0036(12) 0.0300(13) 0.0083(14)
C9 0.0654(14) 0.0452(12) 0.0467(12) -0.0087(9) -0.0036(10) 0.0181(11)
C10 0.0776(16) 0.0519(13) 0.0380(11) 0.0054(9) 0.0001(10) 0.0135(12)
C11 0.0419(10) 0.0378(10) 0.0345(9) 0.0015(7) 0.0039(8) 0.0132(8)
C12 0.0435(11) 0.0606(13) 0.0450(11) 0.0037(9) 0.0071(9) 0.0232(10)
C13 0.0506(12) 0.0718(15) 0.0429(11) 0.0029(10) 0.0148(9) 0.0263(11)
C14 0.0521(12) 0.0508(12) 0.0351(10) 0.0028(9) 0.0059(9) 0.0148(10)
C15 0.0398(10) 0.0364(10) 0.0412(10) 0.0037(8) 0.0013(8) 0.0118(8)
C16 0.0406(10) 0.0405(10) 0.0387(10) 0.0009(8) 0.0064(8) 0.0143(8)
Cl1 0.0464(3) 0.0450(3) 0.0530(3) 0.0000(2) -0.0055(2) 0.0183(2)
Cl2 0.0576(3) 0.0722(4) 0.0414(3) -0.0006(2) 0.0069(2) 0.0311(3)
Cl3 0.0468(3) 0.0661(4) 0.0529(3) 0.0014(3) -0.0060(2) 0.0216(3)
Cl4 0.0505(3) 0.0698(4) 0.0450(3) 0.0203(2) 0.0100(2) 0.0209(3)
Cl5 0.0787(4) 0.0474(3) 0.0746(4) -0.0176(3) 0.0186(3) 0.0024(3)
Cl6 0.0827(4) 0.0505(3) 0.0778(4) -0.0159(3) 0.0065(3) 0.0238(3)
Mn1 0.04107(17) 0.04029(17) 0.03495(16) 0.00130(12) 0.00289(12) 0.01114(13)
N1 0.0607(11) 0.0331(8) 0.0397(9) 0.0054(7) 0.0084(8) 0.0116(8)
N2 0.0407(9) 0.0448(9) 0.0358(8) -0.0017(7) 0.0004(7) 0.0163(7)

loop_
_atom_type_symbol
_atom_type_description
_atom_type_scat_dispersion_real
_atom_type_scat_dispersion_imag
_atom_type_scat_source
C C 0.0033 0.0016 'International Tables Vol C Tables 4.2.6.8 and 6.1.1.4'
H H 0.0000 0.0000 'International Tables Vol C Tables 4.2.6.8 and 6.1.1.4'
Cl Cl 0.1484 0.1585 'International Tables Vol C Tables 4.2.6.8 and 6.1.1.4'
Mn Mn 0.3368 0.7283 'International Tables Vol C Tables 4.2.6.8 and 6.1.1.4'
N N 0.0061 0.0033 'International Tables Vol C Tables 4.2.6.8 and 6.1.1.4'

loop_
_geom_angle_atom_site_label_1
_geom_angle_atom_site_label_2
_geom_angle_atom_site_label_3
_geom_angle
_geom_angle_site_symmetry_1
_geom_angle_site_symmetry_3
_geom_angle_publ_flag
C6 C1 C2 121.73(19) . . ?
C6 C1 Cl6 119.10(17) . . ?
C2 C1 Cl6 119.17(17) . . ?
C3 C2 C1 119.2(2) . . ?
C2 C3 C4 120.7(2) . . ?
C5 C4 C3 118.8(2) . . ?
C4 C5 C6 122.21(19) . . ?
C4 C5 N1 117.93(17) . . ?
C6 C5 N1 119.85(17) . . ?
C1 C6 C5 117.31(19) . . ?
C12 C11 C16 122.50(18) . . ?
C12 C11 N2 118.43(17) . . ?
C16 C11 N2 119.05(17) . . ?
C11 C12 C13 118.15(19) . . ?
C14 C13 C12 121.2(2) . . ?
C15 C14 C13 118.54(18) . . ?
C14 C15 C16 122.21(18) . . ?
C14 C15 Cl3 119.47(15) . . ?
C16 C15 Cl3 118.32(15) . . ?
C11 C16 C15 117.38(18) . . ?
Cl5 Mn1 Cl2 114.16(3) . . ?
Cl5 Mn1 Cl1 113.70(3) . . ?
Cl2 Mn1 Cl1 106.65(2) . . ?
Cl5 Mn1 Cl4 104.41(3) . . ?
Cl2 Mn1 Cl4 108.31(2) . . ?
Cl1 Mn1 Cl4 109.47(2) . . ?
C5 N1 C7 113.19(17) . . ?
C5 N1 C8 111.68(17) . . ?
C7 N1 C8 111.90(19) . . ?
C11 N2 C10 111.68(15) . . ?
C11 N2 C9 113.16(15) . . ?
C10 N2 C9 110.73(17) . . ?

loop_
_geom_bond_atom_site_label_1
_geom_bond_atom_site_label_2
_geom_bond_distance
_geom_bond_site_symmetry_2
_geom_bond_publ_flag
C1 C6 1.382(3) . ?
C1 C2 1.383(3) . ?
C1 Cl6 1.736(2) . ?
C2 C3 1.374(3) . ?
C3 C4 1.381(3) . ?
C4 C5 1.377(3) . ?
C5 C6 1.386(3) . ?
C5 N1 1.481(2) . ?
C7 N1 1.499(3) . ?
C8 N1 1.501(3) . ?
C9 N2 1.497(3) . ?
C10 N2 1.497(3) . ?
C11 C12 1.378(3) . ?
C11 C16 1.382(3) . ?
C11 N2 1.483(2) . ?
C12 C13 1.392(3) . ?
C13 C14 1.382(3) . ?
C14 C15 1.379(3) . ?
C15 C16 1.387(3) . ?
C15 Cl3 1.7396(19) . ?
Cl1 Mn1 2.3628(6) . ?
Cl2 Mn1 2.3390(6) . ?
Cl4 Mn1 2.3973(6) . ?
Cl5 Mn1 2.3338(6) . ?

loop_
_geom_hbond_atom_site_label_D
_geom_hbond_atom_site_label_H
_geom_hbond_atom_site_label_A
_geom_hbond_distance_DH
_geom_hbond_distance_HA
_geom_hbond_distance_DA
_geom_hbond_angle_DHA
_geom_hbond_site_symmetry_A
N2 H2A Cl4 0.98 2.29 3.2269(17) 159.4 .
N1 H1A Cl1 0.98 2.22 3.1665(17) 162.1 1_655
C16 H16 Cl4 0.93 2.94 3.871(2) 174.0 1_655
C10 H10B Cl2 0.96 2.80 3.654(2) 148.9 .
C9 H9C Cl5 0.96 2.84 3.472(2) 124.5 1_545
C9 H9B Cl2 0.96 2.97 3.795(2) 145.1 .
C9 H9A Cl4 0.96 2.98 3.934(3) 170.2 1_655
C8 H8C Cl2 0.96 2.93 3.868(3) 167.4 1_545
C7 H7A Cl1 0.96 2.91 3.862(2) 173.4 1_645
